data_7216997
loop_
_publ_author_name
'Bashirov, Denis A.'
'Sukhikh, Taisiya S.'
'Kuratieva, Natalia V.'
'Chulanova, Elena A.'
'Yushina, Irina V.'
'Gritsan, Nina P.'
'Konchenko, Sergey N.'
'Zibarev, Andrey V.'

_publ_section_title
;
 Novel applications of functionalized 2,1,3-benzothiadiazoles for
 coordination chemistry and crystal engineering
;
_journal_issue 54
_journal_name_full 'RSC Advances'
_journal_page_first 28309
_journal_paper_doi 10.1039/c4ra03342f
_journal_volume 4
_journal_year 2014
_chemical_formula_moiety 'C6 H3 N3 O2 S'
_chemical_formula_sum 'C6 H3 N3 O2 S'
_chemical_formula_weight 181.17
_space_group_IT_number 14
_symmetry_cell_setting monoclinic
_symmetry_Int_Tables_number 14
_symmetry_space_group_name_Hall '-P 2ybc'
_symmetry_space_group_name_H-M 'P 1 21/c 1'
_atom_sites_solution_hydrogens geom
_atom_sites_solution_primary direct
_atom_sites_solution_secondary difmap
_audit_creation_method SHELXL-97
_cell_angle_alpha 90.00
_cell_angle_beta 98.403(1)
_cell_angle_gamma 90.00
_cell_formula_units_Z 4
_cell_length_a 4.6171(2)
_cell_length_b 9.9885(4)
_cell_length_c 14.8728(6)
_cell_measurement_reflns_used 3527
_cell_measurement_temperature 150(2)
_cell_measurement_theta_max 32.67
_cell_measurement_theta_min 2.46
_cell_volume 678.54(5)
_computing_cell_refinement 'Bruker SAINT'
_computing_data_collection 'Bruker APEX2'
_computing_data_reduction 'Bruker SAINT'
_computing_molecular_graphics 'Bruker SHELXTL'
_computing_publication_material 'Bruker SHELXTL'
_computing_structure_refinement 'Bruker SHELXTL'
_computing_structure_solution 'Bruker SHELXTL'
_diffrn_ambient_temperature 150(2)
_diffrn_detector_area_resol_mean 25
_diffrn_measured_fraction_theta_full 0.998
_diffrn_measured_fraction_theta_max 0.984
_diffrn_measurement_device_type 'Bruker Apex DUO CCD area-detector'
_diffrn_measurement_method '\f scans'
_diffrn_radiation_monochromator graphite
_diffrn_radiation_probe x-ray
_diffrn_radiation_source 'fine-focus sealed tube'
_diffrn_radiation_type MoK\a
_diffrn_radiation_wavelength 0.71073
_diffrn_reflns_av_R_equivalents 0.0159
_diffrn_reflns_av_sigmaI/netI 0.0204
_diffrn_reflns_limit_h_max 6
_diffrn_reflns_limit_h_min -6
_diffrn_reflns_limit_k_max 15
_diffrn_reflns_limit_k_min -9
_diffrn_reflns_limit_l_max 22
_diffrn_reflns_limit_l_min -14
_diffrn_reflns_number 6440
_diffrn_reflns_theta_full 25.25
_diffrn_reflns_theta_max 32.80
_diffrn_reflns_theta_min 2.46
_diffrn_source 'fine-focus sealed tube'
_diffrn_standards_decay_% 0
_diffrn_standards_number 0
_exptl_absorpt_coefficient_mu 0.428
_exptl_absorpt_correction_T_max 0.9665
_exptl_absorpt_correction_T_min 0.8541
_exptl_absorpt_correction_type multi-scan
_exptl_absorpt_process_details 'Bruker SADABS'
_exptl_crystal_colour 'light yellow'
_exptl_crystal_density_diffrn 1.773
_exptl_crystal_density_method 'not measured'
_exptl_crystal_description prism
_exptl_crystal_F_000 368
_exptl_crystal_size_max 0.38
_exptl_crystal_size_mid 0.12
_exptl_crystal_size_min 0.08
_refine_diff_density_max 0.599
_refine_diff_density_min -0.173
_refine_diff_density_rms 0.065
_refine_ls_extinction_method none
_refine_ls_goodness_of_fit_ref 1.062
_refine_ls_hydrogen_treatment constr
_refine_ls_matrix_type full
_refine_ls_number_parameters 109
_refine_ls_number_reflns 2465
_refine_ls_number_restraints 0
_refine_ls_restrained_S_all 1.062
_refine_ls_R_factor_all 0.0368
_refine_ls_R_factor_gt 0.0302
_refine_ls_shift/su_max 0.001
_refine_ls_shift/su_mean 0.000
_refine_ls_structure_factor_coef Fsqd
_refine_ls_weighting_details 'calc w=1/[\s^2^(Fo^2^)+(0.0509P)^2^+0.1071P] where P=(Fo^2^+2Fc^2^)/3'
_refine_ls_weighting_scheme calc
_refine_ls_wR_factor_gt 0.0806
_refine_ls_wR_factor_ref 0.0839
_reflns_number_gt 2142
_reflns_number_total 2465
_reflns_threshold_expression >2\s(I)
_cod_data_source_file c4ra03342f2.cif
_cod_data_source_block ts100_4b
_cod_original_sg_symbol_H-M 'P 21/c'
_cod_database_code 7216997

loop_
_symmetry_equiv_pos_as_xyz
'x, y, z'
'-x, y+1/2, -z+1/2'
'-x, -y, -z'
'x, -y-1/2, z-1/2'

loop_
_atom_site_label
_atom_site_type_symbol
_atom_site_fract_x
_atom_site_fract_y
_atom_site_fract_z
_atom_site_U_iso_or_equiv
_atom_site_adp_type
_atom_site_occupancy
_atom_site_symmetry_multiplicity
_atom_site_calc_flag
_atom_site_refinement_flags
O1 O 0.2691(2) 0.79289(10) -0.07320(7) 0.0363(2) Uani 1 1 d .
N1 N 0.48176(19) 0.49513(9) 0.19865(6) 0.01739(16) Uani 1 1 d .
S2 S 0.22881(5) 0.45990(2) 0.115393(17) 0.01630(8) Uani 1 1 d .
O2 O 0.6532(2) 0.91855(9) -0.06507(6) 0.02758(19) Uani 1 1 d .
N3 N 0.26383(18) 0.58225(8) 0.04627(5) 0.01476(16) Uani 1 1 d .
N4 N 0.5042(2) 0.83291(9) -0.03386(6) 0.01829(17) Uani 1 1 d .
C4 C 0.6120(2) 0.77629(9) 0.05543(6) 0.01470(17) Uani 1 1 d .
C5 C 0.8431(2) 0.83766(10) 0.10761(7) 0.01785(18) Uani 1 1 d .
H5 H 0.9265 0.9156 0.0853 0.021 Uiso 1 1 calc R
C6 C 0.9604(2) 0.78675(11) 0.19461(7) 0.0196(2) Uani 1 1 d .
H6 H 1.1202 0.8317 0.2295 0.024 Uiso 1 1 calc R
C7 C 0.8481(2) 0.67455(11) 0.22911(7) 0.01795(19) Uani 1 1 d .
H7 H 0.9275 0.6412 0.2873 0.022 Uiso 1 1 calc R
C3A C 0.48423(19) 0.65874(9) 0.08752(6) 0.01261(16) Uani 1 1 d .
C7A C 0.6097(2) 0.60898(9) 0.17566(6) 0.01407(17) Uani 1 1 d .

loop_
_atom_site_aniso_label
_atom_site_aniso_U_11
_atom_site_aniso_U_22
_atom_site_aniso_U_33
_atom_site_aniso_U_23
_atom_site_aniso_U_13
_atom_site_aniso_U_12
O1 0.0337(5) 0.0381(5) 0.0309(5) 0.0148(4) -0.0157(4) -0.0097(4)
N1 0.0166(4) 0.0187(4) 0.0162(4) 0.0016(3) 0.0001(3) 0.0017(3)
S2 0.01491(12) 0.01552(12) 0.01798(12) 0.00019(8) 0.00076(8) -0.00124(8)
O2 0.0325(5) 0.0266(4) 0.0252(4) 0.0074(3) 0.0095(3) -0.0022(3)
N3 0.0131(4) 0.0155(3) 0.0148(3) -0.0009(3) -0.0007(3) 0.0000(3)
N4 0.0215(4) 0.0158(4) 0.0174(4) 0.0010(3) 0.0023(3) 0.0030(3)
C4 0.0147(4) 0.0142(4) 0.0148(4) -0.0007(3) 0.0013(3) 0.0018(3)
C5 0.0156(4) 0.0163(4) 0.0217(4) -0.0038(3) 0.0032(3) -0.0014(3)
C6 0.0148(4) 0.0222(5) 0.0208(4) -0.0080(4) -0.0009(3) -0.0012(3)
C7 0.0153(4) 0.0227(5) 0.0145(4) -0.0044(3) -0.0025(3) 0.0023(3)
C3A 0.0109(4) 0.0142(4) 0.0124(4) -0.0020(3) 0.0005(3) 0.0019(3)
C7A 0.0123(4) 0.0163(4) 0.0131(4) -0.0012(3) -0.0001(3) 0.0024(3)

loop_
_atom_type_symbol
_atom_type_description
_atom_type_scat_dispersion_real
_atom_type_scat_dispersion_imag
_atom_type_scat_source
C C 0.0033 0.0016 'International Tables Vol C Tables 4.2.6.8 and 6.1.1.4'
H H 0.0000 0.0000 'International Tables Vol C Tables 4.2.6.8 and 6.1.1.4'
N N 0.0061 0.0033 'International Tables Vol C Tables 4.2.6.8 and 6.1.1.4'
O O 0.0106 0.0060 'International Tables Vol C Tables 4.2.6.8 and 6.1.1.4'
S S 0.1246 0.1234 'International Tables Vol C Tables 4.2.6.8 and 6.1.1.4'

loop_
_geom_angle_atom_site_label_1
_geom_angle_atom_site_label_2
_geom_angle_atom_site_label_3
_geom_angle
C7A N1 S2 106.53(7)
N1 S2 N3 101.21(5)
C3A N3 S2 106.12(6)
O1 N4 O2 123.58(9)
O1 N4 C4 117.95(9)
O2 N4 C4 118.47(9)
C5 C4 C3A 120.31(9)
C5 C4 N4 118.38(9)
C3A C4 N4 121.30(8)
C4 C5 C6 121.17(10)
C4 C5 H5 119.4
C6 C5 H5 119.4
C7 C6 C5 121.34(9)
C7 C6 H6 119.3
C5 C6 H6 119.3
C6 C7 C7A 118.29(9)
C6 C7 H7 120.9
C7A C7 H7 120.9
N3 C3A C4 129.50(8)
N3 C3A C7A 113.28(8)
C4 C3A C7A 117.19(8)
N1 C7A C7 125.42(9)
N1 C7A C3A 112.86(8)
C7 C7A C3A 121.71(9)

loop_
_geom_bond_atom_site_label_1
_geom_bond_atom_site_label_2
_geom_bond_distance
O1 N4 1.2224(13)
N1 C7A 1.3484(13)
N1 S2 1.6119(9)
S2 N3 1.6203(9)
O2 N4 1.2304(12)
N3 C3A 1.3465(12)
N4 C4 1.4621(13)
C4 C5 1.3692(13)
C4 C3A 1.4271(13)
C5 C6 1.4218(15)
C5 H5 0.9500
C6 C7 1.3660(15)
C6 H6 0.9500
C7 C7A 1.4201(13)
C7 H7 0.9500
C3A C7A 1.4420(12)
